data_7036475
loop_
_publ_author_name
'Wang, Jin-Hua'
'Tang, Gui-Mei'
'Wang, Yong-Tao'
'Cui, Yue-Zhi'
'Wang, Jun-Jie'
'Ng, Seik Weng'

_publ_section_title
;
 A series of phenyl sulfonate metal coordination polymers as catalysts for
 one-pot Biginelli reactions under solvent-free conditions.
;
_journal_issue 40
_journal_name_full 'Dalton transactions (Cambridge, England : 2003)'
_journal_page_first 17829
_journal_page_last 17840
_journal_paper_doi 10.1039/c5dt03135d
_journal_volume 44
_journal_year 2015
_chemical_formula_sum 'C38 H48 Co N6 O10 S2'
_chemical_formula_weight 871.87
_chemical_name_systematic
; 
 ? 
;
_space_group_IT_number 2
_symmetry_cell_setting triclinic
_symmetry_space_group_name_Hall '-P 1'
_symmetry_space_group_name_H-M 'P -1'
_atom_sites_solution_hydrogens geom
_atom_sites_solution_primary direct
_atom_sites_solution_secondary difmap
_audit_creation_method SHELXL-97
_audit_update_record
;
2015-05-09 deposited with the CCDC.
2015-09-10 downloaded from the CCDC.
;
_cell_angle_alpha 94.673(5)
_cell_angle_beta 112.079(5)
_cell_angle_gamma 98.544(5)
_cell_formula_units_Z 1
_cell_length_a 9.524(5)
_cell_length_b 9.749(5)
_cell_length_c 11.802(5)
_cell_measurement_reflns_used 8768
_cell_measurement_temperature 293(2)
_cell_measurement_theta_max 28.33
_cell_measurement_theta_min 2.35
_cell_volume 992.8(8)
_computing_cell_refinement 'Bruker SAINT'
_computing_data_collection 'Bruker APEX2'
_computing_data_reduction 'Bruker SAINT'
_computing_molecular_graphics 'Bruker SHELXTL'
_computing_publication_material 'Bruker SHELXTL'
_computing_structure_refinement 'SHELXL-97 (Sheldrick, 1997)'
_computing_structure_solution 'SHELXS-97 (Sheldrick, 1990)'
_diffrn_ambient_temperature 293(2)
_diffrn_measured_fraction_theta_full 0.993
_diffrn_measured_fraction_theta_max 0.993
_diffrn_measurement_device_type 'Bruker APEX-II CCD'
_diffrn_measurement_method '\f and \w scans'
_diffrn_radiation_monochromator graphite
_diffrn_radiation_source 'fine-focus sealed tube'
_diffrn_radiation_type MoK\a
_diffrn_radiation_wavelength 0.71069
_diffrn_reflns_av_R_equivalents 0.0210
_diffrn_reflns_av_sigmaI/netI 0.0222
_diffrn_reflns_limit_h_max 12
_diffrn_reflns_limit_h_min -12
_diffrn_reflns_limit_k_max 12
_diffrn_reflns_limit_k_min -13
_diffrn_reflns_limit_l_max 15
_diffrn_reflns_limit_l_min -15
_diffrn_reflns_number 12467
_diffrn_reflns_theta_full 28.34
_diffrn_reflns_theta_max 28.34
_diffrn_reflns_theta_min 2.14
_diffrn_standards_number 0
_exptl_absorpt_coefficient_mu 0.603
_exptl_absorpt_correction_type none
_exptl_crystal_colour orange
_exptl_crystal_density_diffrn 1.458
_exptl_crystal_density_method 'not measured'
_exptl_crystal_description block
_exptl_crystal_F_000 457
_exptl_crystal_size_max 0.20
_exptl_crystal_size_mid 0.20
_exptl_crystal_size_min 0.20
_refine_diff_density_max 0.262
_refine_diff_density_min -0.509
_refine_diff_density_rms 0.084
_refine_ls_extinction_method none
_refine_ls_goodness_of_fit_ref 1.046
_refine_ls_hydrogen_treatment mixed
_refine_ls_matrix_type full
_refine_ls_number_parameters 283
_refine_ls_number_reflns 4919
_refine_ls_number_restraints 0
_refine_ls_restrained_S_all 1.046
_refine_ls_R_factor_all 0.0317
_refine_ls_R_factor_gt 0.0297
_refine_ls_shift/su_max 0.001
_refine_ls_shift/su_mean 0.000
_refine_ls_structure_factor_coef Fsqd
_refine_ls_weighting_details 'calc w=1/[\s^2^(Fo^2^)+(0.0477P)^2^+0.2631P] where P=(Fo^2^+2Fc^2^)/3'
_refine_ls_weighting_scheme calc
_refine_ls_wR_factor_gt 0.0835
_refine_ls_wR_factor_ref 0.0851
_reflns_number_gt 4581
_reflns_number_total 4919
_reflns_threshold_expression >2sigma(I)
_cod_data_source_file c5dt03135d2.cif
_cod_data_source_block compound_2
_cod_depositor_comments
;
The following automatic conversions were performed:

'_symmetry_cell_setting' value 'Triclinic' changed to 'triclinic'
according to
/usr/data/users/saulius/crontab/automatic-downloads/rss-feeds/RSC/lib/dictionaries/cif_core.dic
dictionary named 'cif_core.dic' version 2.4.2 from 2011-04-26.

Automatic conversion script
Id: cif_fix_values 3271 2015-04-21 07:52:19Z andrius 

 Adding full bibliography for 7036474--7036476.cif.
;
_cod_original_sg_symbol_H-M P-1
_cod_database_code 7036475

loop_
_symmetry_equiv_pos_as_xyz
'x, y, z'
'-x, -y, -z'

loop_
_atom_site_label
_atom_site_type_symbol
_atom_site_fract_x
_atom_site_fract_y
_atom_site_fract_z
_atom_site_U_iso_or_equiv
_atom_site_adp_type
_atom_site_occupancy
_atom_site_symmetry_multiplicity
_atom_site_calc_flag
_atom_site_refinement_flags
Co1 Co 0.5000 0.5000 1.0000 0.02305(7) Uani 1 2 d S
S1 S 0.62633(4) 0.00479(3) 0.85044(3) 0.03420(9) Uani 1 1 d .
O1W O 0.47418(13) 0.70408(10) 0.97208(10) 0.0344(2) Uani 1 1 d .
O1 O 0.76963(16) 0.02648(16) 0.95782(12) 0.0597(3) Uani 1 1 d .
O2W O 0.8112(2) 0.01199(18) 0.20980(16) 0.0649(4) Uani 1 1 d .
O2 O 0.55461(14) -0.14311(10) 0.80981(11) 0.0427(2) Uani 1 1 d .
O3 O 0.51511(15) 0.08620(12) 0.86457(12) 0.0486(3) Uani 1 1 d .
N1 N 0.38360(12) 0.43709(11) 0.79913(10) 0.0281(2) Uani 1 1 d .
N2 N 0.28870(12) 0.46123(11) 0.03920(10) 0.0278(2) Uani 1 1 d .
N3 N 0.7544(2) 0.17596(19) 0.42285(16) 0.0551(4) Uani 1 1 d .
C1 C 0.27558(16) 0.32095(15) 0.74655(13) 0.0355(3) Uani 1 1 d .
H1A H 0.2491 0.2640 0.7978 0.043 Uiso 1 1 calc R
C2 C 0.20106(18) 0.28094(16) 0.61992(13) 0.0397(3) Uani 1 1 d .
H2A H 0.1269 0.1988 0.5883 0.048 Uiso 1 1 calc R
C3 C 0.23629(16) 0.36240(14) 0.54032(12) 0.0319(3) Uani 1 1 d .
C4 C 0.34987(19) 0.48166(15) 0.59487(13) 0.0392(3) Uani 1 1 d .
H4A H 0.3794 0.5396 0.5456 0.047 Uiso 1 1 calc R
C5 C 0.41932(17) 0.51491(14) 0.72170(13) 0.0367(3) Uani 1 1 d .
H5A H 0.4951 0.5958 0.7555 0.044 Uiso 1 1 calc R
C6 C 0.15391(18) 0.32711(16) 0.40204(12) 0.0383(3) Uani 1 1 d .
H6A H 0.0994 0.2303 0.3806 0.046 Uiso 1 1 calc R
H6B H 0.2291 0.3366 0.3647 0.046 Uiso 1 1 calc R
C7 C 0.03925(16) 0.42263(16) 0.35028(12) 0.0343(3) Uani 1 1 d .
H7A H 0.0934 0.5196 0.3746 0.041 Uiso 1 1 calc R
H7B H -0.0378 0.4106 0.3857 0.041 Uiso 1 1 calc R
C8 C -0.04154(15) 0.39190(17) 0.20918(12) 0.0353(3) Uani 1 1 d .
H8A H -0.0963 0.2952 0.1849 0.042 Uiso 1 1 calc R
H8B H -0.1170 0.4516 0.1814 0.042 Uiso 1 1 calc R
C9 C 0.06976(13) 0.41591(14) 0.14666(11) 0.0284(2) Uani 1 1 d .
C10 C 0.09601(15) 0.30726(14) 0.07853(12) 0.0317(3) Uani 1 1 d .
H10A H 0.0406 0.2167 0.0671 0.038 Uiso 1 1 calc R
C11 C 0.20484(15) 0.33374(14) 0.02745(12) 0.0302(2) Uani 1 1 d .
H11A H 0.2206 0.2589 -0.0175 0.036 Uiso 1 1 calc R
C12 C 0.25958(15) 0.56692(14) 0.10260(13) 0.0320(3) Uani 1 1 d .
H12A H 0.3134 0.6572 0.1100 0.038 Uiso 1 1 calc R
C13 C 0.15462(15) 0.54884(14) 0.15705(13) 0.0321(3) Uani 1 1 d .
H13A H 0.1404 0.6255 0.2009 0.039 Uiso 1 1 calc R
C14 C 0.72735(18) 0.13938(15) 0.52486(14) 0.0398(3) Uani 1 1 d .
C15 C 0.59934(18) 0.17121(15) 0.54387(14) 0.0391(3) Uani 1 1 d .
H15A H 0.5328 0.2182 0.4883 0.047 Uiso 1 1 calc R
C16 C 0.57028(17) 0.13358(14) 0.64459(14) 0.0360(3) Uani 1 1 d .
H16A H 0.4838 0.1544 0.6558 0.043 Uiso 1 1 calc R
C17 C 0.66974(16) 0.06491(13) 0.72895(13) 0.0321(3) Uani 1 1 d .
C18 C 0.80013(18) 0.03650(17) 0.71297(16) 0.0420(3) Uani 1 1 d .
H18A H 0.8687 -0.0073 0.7704 0.050 Uiso 1 1 calc R
C19 C 0.82815(19) 0.07321(18) 0.61180(17) 0.0456(4) Uani 1 1 d .
H19A H 0.9156 0.0535 0.6015 0.055 Uiso 1 1 calc R
H1WB H 0.467(2) 0.762(2) 1.018(2) 0.056(6) Uiso 1 1 d .
H1WA H 0.492(2) 0.745(2) 0.919(2) 0.051(5) Uiso 1 1 d .
H3B H 0.672(3) 0.189(3) 0.362(2) 0.070(7) Uiso 1 1 d .
H3A H 0.812(3) 0.129(3) 0.401(2) 0.068(7) Uiso 1 1 d .
H2WA H 0.717(3) -0.015(3) 0.194(2) 0.068(7) Uiso 1 1 d .
H2WB H 0.815(3) 0.018(3) 0.143(3) 0.083(9) Uiso 1 1 d .

loop_
_atom_site_aniso_label
_atom_site_aniso_U_11
_atom_site_aniso_U_22
_atom_site_aniso_U_33
_atom_site_aniso_U_23
_atom_site_aniso_U_13
_atom_site_aniso_U_12
Co1 0.02902(12) 0.02117(12) 0.02023(12) 0.00460(8) 0.01124(9) 0.00367(8)
S1 0.04467(19) 0.02844(16) 0.03295(18) 0.00472(13) 0.02117(15) 0.00145(13)
O1W 0.0541(6) 0.0244(4) 0.0350(5) 0.0094(4) 0.0270(5) 0.0100(4)
O1 0.0555(7) 0.0781(9) 0.0363(6) 0.0104(6) 0.0141(5) -0.0048(6)
O2W 0.0587(9) 0.0787(10) 0.0551(9) 0.0151(7) 0.0218(7) 0.0053(7)
O2 0.0634(7) 0.0268(5) 0.0444(6) 0.0096(4) 0.0298(5) 0.0027(4)
O3 0.0663(7) 0.0376(6) 0.0575(7) 0.0023(5) 0.0432(6) 0.0090(5)
N1 0.0337(5) 0.0272(5) 0.0231(5) 0.0054(4) 0.0109(4) 0.0052(4)
N2 0.0316(5) 0.0275(5) 0.0259(5) 0.0062(4) 0.0131(4) 0.0050(4)
N3 0.0656(10) 0.0622(10) 0.0450(8) 0.0161(7) 0.0317(8) 0.0033(8)
C1 0.0415(7) 0.0363(7) 0.0266(6) 0.0069(5) 0.0142(5) -0.0019(5)
C2 0.0435(7) 0.0386(7) 0.0285(7) 0.0033(5) 0.0103(6) -0.0063(6)
C3 0.0380(6) 0.0340(6) 0.0230(6) 0.0057(5) 0.0095(5) 0.0109(5)
C4 0.0541(8) 0.0353(7) 0.0271(6) 0.0111(5) 0.0157(6) 0.0025(6)
C5 0.0474(7) 0.0292(6) 0.0276(6) 0.0059(5) 0.0116(6) -0.0021(5)
C6 0.0498(8) 0.0400(7) 0.0226(6) 0.0038(5) 0.0103(6) 0.0129(6)
C7 0.0367(6) 0.0443(7) 0.0263(6) 0.0080(5) 0.0158(5) 0.0103(5)
C8 0.0269(6) 0.0531(8) 0.0263(6) 0.0098(6) 0.0109(5) 0.0064(5)
C9 0.0245(5) 0.0389(7) 0.0203(5) 0.0090(5) 0.0064(4) 0.0059(5)
C10 0.0325(6) 0.0316(6) 0.0296(6) 0.0062(5) 0.0123(5) 0.0002(5)
C11 0.0346(6) 0.0284(6) 0.0276(6) 0.0039(5) 0.0132(5) 0.0041(5)
C12 0.0375(6) 0.0271(6) 0.0341(7) 0.0062(5) 0.0177(5) 0.0041(5)
C13 0.0362(6) 0.0326(6) 0.0302(6) 0.0045(5) 0.0154(5) 0.0083(5)
C14 0.0491(8) 0.0334(7) 0.0381(7) 0.0064(6) 0.0225(6) -0.0036(6)
C15 0.0460(7) 0.0321(7) 0.0381(7) 0.0107(6) 0.0153(6) 0.0048(6)
C16 0.0397(7) 0.0305(6) 0.0414(7) 0.0060(5) 0.0200(6) 0.0064(5)
C17 0.0397(6) 0.0249(6) 0.0355(7) 0.0057(5) 0.0201(6) 0.0025(5)
C18 0.0431(7) 0.0441(8) 0.0484(9) 0.0185(7) 0.0244(7) 0.0138(6)
C19 0.0451(8) 0.0508(9) 0.0539(9) 0.0159(7) 0.0318(7) 0.0106(7)

loop_
_atom_type_symbol
_atom_type_description
_atom_type_scat_dispersion_real
_atom_type_scat_dispersion_imag
_atom_type_scat_source
C C 0.0033 0.0016 'International Tables Vol C Tables 4.2.6.8 and 6.1.1.4'
H H 0.0000 0.0000 'International Tables Vol C Tables 4.2.6.8 and 6.1.1.4'
N N 0.0061 0.0033 'International Tables Vol C Tables 4.2.6.8 and 6.1.1.4'
O O 0.0106 0.0060 'International Tables Vol C Tables 4.2.6.8 and 6.1.1.4'
Co Co 0.3494 0.9721 'International Tables Vol C Tables 4.2.6.8 and 6.1.1.4'
S S 0.1246 0.1234 'International Tables Vol C Tables 4.2.6.8 and 6.1.1.4'

loop_
_geom_angle_atom_site_label_1
_geom_angle_atom_site_label_2
_geom_angle_atom_site_label_3
_geom_angle
_geom_angle_site_symmetry_1
_geom_angle_site_symmetry_3
O1W Co1 O1W 180.00(7) 2_667 .
O1W Co1 N1 88.11(4) 2_667 2_667
O1W Co1 N1 91.89(4) . 2_667
O1W Co1 N1 91.89(4) 2_667 .
O1W Co1 N1 88.11(4) . .
N1 Co1 N1 180.0 2_667 .
O1W Co1 N2 88.50(4) 2_667 1_556
O1W Co1 N2 91.50(4) . 1_556
N1 Co1 N2 83.74(5) 2_667 1_556
N1 Co1 N2 96.26(5) . 1_556
O1W Co1 N2 91.50(4) 2_667 2_666
O1W Co1 N2 88.50(4) . 2_666
N1 Co1 N2 96.26(5) 2_667 2_666
N1 Co1 N2 83.74(5) . 2_666
N2 Co1 N2 180.0 1_556 2_666
O1 S1 O2 112.42(8) . .
O1 S1 O3 114.03(9) . .
O2 S1 O3 110.44(8) . .
O1 S1 C17 107.40(8) . .
O2 S1 C17 106.61(7) . .
O3 S1 C17 105.37(7) . .
Co1 O1W H1WB 127.1(17) . .
Co1 O1W H1WA 125.3(14) . .
H1WB O1W H1WA 106(2) . .
H2WA O2W H2WB 105(3) . .
C1 N1 C5 116.13(12) . .
C1 N1 Co1 123.12(9) . .
C5 N1 Co1 120.75(9) . .
C11 N2 C12 116.11(11) . .
C11 N2 Co1 124.30(9) . 1_554
C12 N2 Co1 118.11(9) . 1_554
C14 N3 H3B 114.3(16) . .
C14 N3 H3A 115.8(17) . .
H3B N3 H3A 115(2) . .
N1 C1 C2 123.46(13) . .
N1 C1 H1A 118.3 . .
C2 C1 H1A 118.3 . .
C3 C2 C1 120.31(13) . .
C3 C2 H2A 119.8 . .
C1 C2 H2A 119.8 . .
C2 C3 C4 116.21(13) . .
C2 C3 C6 122.46(13) . .
C4 C3 C6 121.31(13) . .
C5 C4 C3 120.31(13) . .
C5 C4 H4A 119.8 . .
C3 C4 H4A 119.8 . .
N1 C5 C4 123.57(13) . .
N1 C5 H5A 118.2 . .
C4 C5 H5A 118.2 . .
C3 C6 C7 111.55(12) . .
C3 C6 H6A 109.3 . .
C7 C6 H6A 109.3 . .
C3 C6 H6B 109.3 . .
C7 C6 H6B 109.3 . .
H6A C6 H6B 108.0 . .
C6 C7 C8 112.35(12) . .
C6 C7 H7A 109.1 . .
C8 C7 H7A 109.1 . .
C6 C7 H7B 109.1 . .
C8 C7 H7B 109.1 . .
H7A C7 H7B 107.9 . .
C9 C8 C7 112.48(11) . .
C9 C8 H8A 109.1 . .
C7 C8 H8A 109.1 . .
C9 C8 H8B 109.1 . .
C7 C8 H8B 109.1 . .
H8A C8 H8B 107.8 . .
C10 C9 C13 116.54(12) . .
C10 C9 C8 122.13(12) . .
C13 C9 C8 121.31(12) . .
C11 C10 C9 119.94(12) . .
C11 C10 H10A 120.0 . .
C9 C10 H10A 120.0 . .
N2 C11 C10 123.62(12) . .
N2 C11 H11A 118.2 . .
C10 C11 H11A 118.2 . .
N2 C12 C13 123.67(12) . .
N2 C12 H12A 118.2 . .
C13 C12 H12A 118.2 . .
C12 C13 C9 120.07(12) . .
C12 C13 H13A 120.0 . .
C9 C13 H13A 120.0 . .
N3 C14 C15 120.21(16) . .
N3 C14 C19 121.26(16) . .
C15 C14 C19 118.51(14) . .
C16 C15 C14 120.63(14) . .
C16 C15 H15A 119.7 . .
C14 C15 H15A 119.7 . .
C15 C16 C17 120.24(14) . .
C15 C16 H16A 119.9 . .
C17 C16 H16A 119.9 . .
C18 C17 C16 119.61(13) . .
C18 C17 S1 119.68(11) . .
C16 C17 S1 120.60(11) . .
C19 C18 C17 120.00(14) . .
C19 C18 H18A 120.0 . .
C17 C18 H18A 120.0 . .
C18 C19 C14 120.97(14) . .
C18 C19 H19A 119.5 . .
C14 C19 H19A 119.5 . .

loop_
_geom_bond_atom_site_label_1
_geom_bond_atom_site_label_2
_geom_bond_distance
_geom_bond_site_symmetry_2
Co1 O1W 2.0781(14) 2_667
Co1 O1W 2.0781(14) .
Co1 N1 2.1933(14) 2_667
Co1 N1 2.1933(14) .
Co1 N2 2.2156(15) 1_556
Co1 N2 2.2157(15) 2_666
S1 O1 1.4435(14) .
S1 O2 1.4574(13) .
S1 O3 1.4631(13) .
S1 C17 1.7552(15) .
O1W H1WB 0.78(2) .
O1W H1WA 0.83(2) .
O2W H2WA 0.84(3) .
O2W H2WB 0.80(3) .
N1 C1 1.3360(18) .
N1 C5 1.3403(18) .
N2 C11 1.3400(17) .
N2 C12 1.3468(17) .
N2 Co1 2.2156(15) 1_554
N3 C14 1.385(2) .
N3 H3B 0.88(3) .
N3 H3A 0.86(3) .
C1 C2 1.384(2) .
C1 H1A 0.9300 .
C2 C3 1.380(2) .
C2 H2A 0.9300 .
C3 C4 1.385(2) .
C3 C6 1.5043(19) .
C4 C5 1.377(2) .
C4 H4A 0.9300 .
C5 H5A 0.9300 .
C6 C7 1.525(2) .
C6 H6A 0.9700 .
C6 H6B 0.9700 .
C7 C8 1.530(2) .
C7 H7A 0.9700 .
C7 H7B 0.9700 .
C8 C9 1.5051(18) .
C8 H8A 0.9700 .
C8 H8B 0.9700 .
C9 C10 1.3864(19) .
C9 C13 1.3914(19) .
C10 C11 1.3857(19) .
C10 H10A 0.9300 .
C11 H11A 0.9300 .
C12 C13 1.3757(19) .
C12 H12A 0.9300 .
C13 H13A 0.9300 .
C14 C15 1.393(2) .
C14 C19 1.394(2) .
C15 C16 1.383(2) .
C15 H15A 0.9300 .
C16 C17 1.387(2) .
C16 H16A 0.9300 .
C17 C18 1.387(2) .
C18 C19 1.380(2) .
C18 H18A 0.9300 .
C19 H19A 0.9300 .
